data_4303011
loop_
_publ_author_name
'Thomas-C. Jagau'
'Irina P. Roof'
'Mark D. Smith'
'Hans-Conrad zur Loye'

_publ_contact_author_address
;
Department of Chemistry and Biochemistry
University of South Carolina
Columbia, South Carolina 29208
USA
;
_publ_contact_author_email zurloye@sc.edu
_publ_contact_author_fax '803 777 8508'
_publ_contact_author_name 'Professor Hans-Conrad zur Loye'
_publ_contact_author_phone '803 777 6916'
_publ_section_title
;
Crystal Growth, Structural Properties, and Photophysical Characterization
of Ln4Na2K2M2O13 (M= Nb, Ta; Ln= Nd, Sm, Eu, Gd)
;
_journal_name_full 'Inorganic Chemistry'
_journal_page_first 8220
_journal_page_last 8226
_journal_paper_doi 10.1021/ic9006873
_journal_volume 48
_journal_year 2009
_chemical_formula_moiety 'Eu4 K2 Na2 O13 Ta2'
_chemical_formula_sum 'Eu4 K2 Na2 O13 Ta2'
_chemical_formula_weight 1301.92
_chemical_name_systematic
; 
 ? 
;
_space_group_IT_number 15
_symmetry_cell_setting monoclinic
_symmetry_space_group_name_Hall '-C 2yc'
_symmetry_space_group_name_H-M 'C 1 2/c 1'
_atom_sites_solution_primary direct
_atom_sites_solution_secondary difmap
_audit_creation_method SHELXL-97
_cell_angle_alpha 90.00
_cell_angle_beta 116.430(1)
_cell_angle_gamma 90.00
_cell_formula_units_Z 4
_cell_length_a 24.1177(7)
_cell_length_b 5.6600(2)
_cell_length_c 11.2030(3)
_cell_measurement_reflns_used 3371
_cell_measurement_temperature 294(2)
_cell_measurement_theta_max 34.784
_cell_measurement_theta_min 3.638
_cell_volume 1369.44(7)
_computing_cell_refinement 'SAINT-Plus Version 6.45 (Bruker, 2001)'
_computing_data_collection 'SMART Version 5.625 (Bruker, 2001)'
_computing_data_reduction 'SAINT-Plus Version 6.45 (Bruker, 2001)'
_computing_molecular_graphics various
_computing_publication_material 'SHELXTL Version 6.14 (Bruker, 2000)'
_computing_structure_refinement 'SHELXL-97 (Sheldrick, 1997)'
_computing_structure_solution 'SHELXS-97 (Sheldrick, 1990)'
_diffrn_ambient_temperature 294(2)
_diffrn_measured_fraction_theta_full 0.999
_diffrn_measured_fraction_theta_max 0.999
_diffrn_measurement_device_type 'Bruker SMART APEX CCD diffractometer'
_diffrn_measurement_method 'omega scans'
_diffrn_radiation_monochromator graphite
_diffrn_radiation_source 'fine-focus sealed tube'
_diffrn_radiation_type MoK\a
_diffrn_radiation_wavelength 0.71073
_diffrn_reflns_av_R_equivalents 0.0634
_diffrn_reflns_av_sigmaI/netI 0.0499
_diffrn_reflns_limit_h_max 38
_diffrn_reflns_limit_h_min -38
_diffrn_reflns_limit_k_max 9
_diffrn_reflns_limit_k_min -8
_diffrn_reflns_limit_l_max 18
_diffrn_reflns_limit_l_min -17
_diffrn_reflns_number 17454
_diffrn_reflns_theta_full 35.19
_diffrn_reflns_theta_max 35.19
_diffrn_reflns_theta_min 1.89
_exptl_absorpt_coefficient_mu 34.687
_exptl_absorpt_correction_T_max 1.0000
_exptl_absorpt_correction_T_min 0.4693
_exptl_absorpt_correction_type multi-scan
_exptl_absorpt_process_details 'SADABS Version 2.05 (Bruker, 2001)'
_exptl_crystal_colour colorless
_exptl_crystal_density_diffrn 6.315
_exptl_crystal_density_method 'not measured'
_exptl_crystal_description plate
_exptl_crystal_F_000 2248
_exptl_crystal_size_max 0.08
_exptl_crystal_size_mid 0.04
_exptl_crystal_size_min 0.02
_refine_diff_density_max 2.671
_refine_diff_density_min -2.798
_refine_diff_density_rms 0.542
_refine_ls_extinction_method none
_refine_ls_goodness_of_fit_ref 1.031
_refine_ls_matrix_type full
_refine_ls_number_parameters 105
_refine_ls_number_reflns 3049
_refine_ls_number_restraints 0
_refine_ls_restrained_S_all 1.031
_refine_ls_R_factor_all 0.0561
_refine_ls_R_factor_gt 0.0355
_refine_ls_shift/su_max 0.001
_refine_ls_shift/su_mean 0.000
_refine_ls_structure_factor_coef Fsqd
_refine_ls_weighting_details 'calc w=1/[\s^2^(Fo^2^)+(0.0257P)^2^+0.0000P] where P=(Fo^2^+2Fc^2^)/3'
_refine_ls_weighting_scheme calc
_refine_ls_wR_factor_gt 0.0622
_refine_ls_wR_factor_ref 0.0683
_reflns_number_gt 2345
_reflns_number_total 3049
_reflns_threshold_expression >2sigma(I)
_cod_data_source_file ic9006873_si_001_1.cif
_cod_data_source_block taeu
_cod_depositor_comments
;
The following automatic conversions were performed:
'_symmetry_cell_setting' value 'Monoclinic' changed to 'monoclinic'
according to '/home/saulius/struct/CIF-dictionaries/cif_core.dic'
dictionary named 'cif_core.dic' version 2.4.1 from 2010-06-29.

Automatic conversion script
Id: cif_fix_enum 1527 2010-12-29 10:47:43Z saulius 
;
_cod_original_sg_symbol_H-M 'C 2/c'
_cod_database_code 4303011

loop_
_symmetry_equiv_pos_as_xyz
'x, y, z'
'-x, y, -z+1/2'
'x+1/2, y+1/2, z'
'-x+1/2, y+1/2, -z+1/2'
'-x, -y, -z'
'x, -y, z-1/2'
'-x+1/2, -y+1/2, -z'
'x+1/2, -y+1/2, z-1/2'

loop_
_atom_site_label
_atom_site_type_symbol
_atom_site_fract_x
_atom_site_fract_y
_atom_site_fract_z
_atom_site_U_iso_or_equiv
_atom_site_adp_type
_atom_site_occupancy
_atom_site_symmetry_multiplicity
_atom_site_calc_flag
_atom_site_refinement_flags
_atom_site_disorder_assembly
_atom_site_disorder_group
Eu1 Eu 0.437379(15) 0.04440(6) 0.55104(3) 0.00744(7) Uani 1 1 d . . .
Eu2 Eu 0.062431(15) 0.03524(6) 0.17279(3) 0.00767(7) Uani 1 1 d . . .
Ta1 Ta 0.349494(12) 0.03398(5) 0.21818(2) 0.00698(6) Uani 1 1 d . . .
K1 K 0.25061(8) 0.0522(3) 0.36682(17) 0.0189(3) Uani 1 1 d . . .
Na1 Na 0.15941(14) 0.0374(5) 0.0239(3) 0.0112(5) Uani 1 1 d . . .
O1 O 0.3680(2) 0.2749(8) 0.3583(5) 0.0103(9) Uani 1 1 d . . .
O2 O 0.3652(2) 0.2260(8) 0.6229(5) 0.0099(9) Uani 1 1 d . . .
O3 O 0.1302(2) 0.3098(8) 0.1377(5) 0.0095(9) Uani 1 1 d . . .
O4 O 0.2653(2) 0.0625(9) 0.1247(5) 0.0138(10) Uani 1 1 d . . .
O5 O 0.0000 0.2425(12) 0.2500 0.0102(13) Uani 1 2 d S . .
O6 O 0.3994(2) -0.2304(8) 0.6601(5) 0.0092(9) Uani 1 1 d . . .
O7 O 0.5009(2) 0.2504(8) 0.4772(5) 0.0109(9) Uani 1 1 d . . .

loop_
_atom_site_aniso_label
_atom_site_aniso_U_11
_atom_site_aniso_U_22
_atom_site_aniso_U_33
_atom_site_aniso_U_23
_atom_site_aniso_U_13
_atom_site_aniso_U_12
Eu1 0.00827(14) 0.00717(14) 0.00761(13) -0.00039(11) 0.00419(11) -0.00057(12)
Eu2 0.00878(14) 0.00637(14) 0.00819(14) 0.00021(11) 0.00409(11) 0.00075(12)
Ta1 0.00697(11) 0.00676(12) 0.00720(11) -0.00002(9) 0.00314(9) 0.00015(9)
K1 0.0235(8) 0.0154(8) 0.0207(8) 0.0015(6) 0.0125(7) 0.0018(7)
Na1 0.0143(14) 0.0083(12) 0.0118(13) -0.0002(10) 0.0065(11) -0.0012(11)
O1 0.013(2) 0.007(2) 0.014(2) -0.0005(17) 0.009(2) -0.0022(18)
O2 0.014(2) 0.006(2) 0.012(2) 0.0014(17) 0.0069(19) -0.0007(18)
O3 0.012(2) 0.007(2) 0.011(2) -0.0010(17) 0.0067(19) -0.0010(18)
O4 0.010(2) 0.017(3) 0.014(2) 0.0003(19) 0.005(2) 0.000(2)
O5 0.011(3) 0.008(3) 0.012(3) 0.000 0.006(3) 0.000
O6 0.012(2) 0.006(2) 0.013(2) 0.0035(17) 0.0080(19) 0.0032(17)
O7 0.013(2) 0.006(2) 0.017(2) -0.0018(19) 0.009(2) 0.0007(18)

loop_
_atom_type_symbol
_atom_type_description
_atom_type_scat_dispersion_real
_atom_type_scat_dispersion_imag
_atom_type_scat_source
O O 0.0106 0.0060 'International Tables Vol C Tables 4.2.6.8 and 6.1.1.4'
Na Na 0.0362 0.0249 'International Tables Vol C Tables 4.2.6.8 and 6.1.1.4'
K K 0.2009 0.2494 'International Tables Vol C Tables 4.2.6.8 and 6.1.1.4'
Eu Eu -0.1578 3.6682 'International Tables Vol C Tables 4.2.6.8 and 6.1.1.4'
Ta Ta -0.7052 6.5227 'International Tables Vol C Tables 4.2.6.8 and 6.1.1.4'

loop_
_geom_angle_atom_site_label_1
_geom_angle_atom_site_label_2
_geom_angle_atom_site_label_3
_geom_angle
_geom_angle_site_symmetry_1
_geom_angle_site_symmetry_3
_geom_angle_publ_flag
O7 Eu1 O7 75.75(18) 5_656 . ?
O7 Eu1 O5 108.00(15) 5_656 7_556 ?
O7 Eu1 O5 80.65(13) . 7_556 ?
O7 Eu1 O6 90.91(16) 5_656 . ?
O7 Eu1 O6 163.41(16) . . ?
O5 Eu1 O6 94.50(15) 7_556 . ?
O7 Eu1 O3 73.27(16) 5_656 4_545 ?
O7 Eu1 O3 104.85(16) . 4_545 ?
O5 Eu1 O3 174.47(13) 7_556 4_545 ?
O6 Eu1 O3 80.05(16) . 4_545 ?
O7 Eu1 O1 119.16(16) 5_656 . ?
O7 Eu1 O1 73.80(16) . . ?
O5 Eu1 O1 117.11(18) 7_556 . ?
O6 Eu1 O1 122.07(16) . . ?
O3 Eu1 O1 65.73(16) 4_545 . ?
O7 Eu1 O2 158.30(16) 5_656 . ?
O7 Eu1 O2 125.35(16) . . ?
O5 Eu1 O2 74.19(12) 7_556 . ?
O6 Eu1 O2 67.41(15) . . ?
O3 Eu1 O2 102.59(16) 4_545 . ?
O1 Eu1 O2 76.00(15) . . ?
O7 Eu1 Ta1 87.87(12) 5_656 . ?
O7 Eu1 Ta1 78.85(12) . . ?
O5 Eu1 Ta1 150.00(14) 7_556 . ?
O6 Eu1 Ta1 110.95(12) . . ?
O3 Eu1 Ta1 34.34(11) 4_545 . ?
O1 Eu1 Ta1 35.34(11) . . ?
O2 Eu1 Ta1 100.50(11) . . ?
O7 Eu1 Ta1 124.38(12) 5_656 6_556 ?
O7 Eu1 Ta1 156.38(11) . 6_556 ?
O5 Eu1 Ta1 80.99(4) 7_556 6_556 ?
O6 Eu1 Ta1 33.65(11) . 6_556 ?
O3 Eu1 Ta1 93.84(11) 4_545 6_556 ?
O1 Eu1 Ta1 101.86(11) . 6_556 ?
O2 Eu1 Ta1 33.92(11) . 6_556 ?
Ta1 Eu1 Ta1 111.414(12) . 6_556 ?
O7 Eu1 Na1 158.59(12) 5_656 4 ?
O7 Eu1 Na1 89.41(12) . 4 ?
O5 Eu1 Na1 84.16(13) 7_556 4 ?
O6 Eu1 Na1 105.96(12) . 4 ?
O3 Eu1 Na1 96.36(12) 4_545 4 ?
O1 Eu1 Na1 40.34(12) . 4 ?
O2 Eu1 Na1 41.04(12) . 4 ?
Ta1 Eu1 Na1 73.99(5) . 4 ?
Ta1 Eu1 Na1 74.03(5) 6_556 4 ?
O7 Eu1 Na1 77.49(13) 5_656 4_545 ?
O7 Eu1 Na1 141.24(12) . 4_545 ?
O5 Eu1 Na1 134.73(11) 7_556 4_545 ?
O6 Eu1 Na1 40.28(12) . 4_545 ?
O3 Eu1 Na1 39.88(12) 4_545 4_545 ?
O1 Eu1 Na1 95.91(12) . 4_545 ?
O2 Eu1 Na1 85.90(12) . 4_545 ?
Ta1 Eu1 Na1 72.61(4) . 4_545 ?
Ta1 Eu1 Na1 61.55(5) 6_556 4_545 ?
Na1 Eu1 Na1 106.84(8) 4 4_545 ?
O7 Eu1 Eu2 92.67(12) 5_656 8_556 ?
O7 Eu1 Eu2 40.33(12) . 8_556 ?
O5 Eu1 Eu2 40.32(7) 7_556 8_556 ?
O6 Eu1 Eu2 132.97(12) . 8_556 ?
O3 Eu1 Eu2 145.18(11) 4_545 8_556 ?
O1 Eu1 Eu2 96.37(11) . 8_556 ?
O2 Eu1 Eu2 101.32(11) . 8_556 ?
Ta1 Eu1 Eu2 116.037(11) . 8_556 ?
Ta1 Eu1 Eu2 119.772(11) 6_556 8_556 ?
Na1 Eu1 Eu2 85.45(5) 4 8_556 ?
Na1 Eu1 Eu2 166.96(5) 4_545 8_556 ?
O7 Eu2 O5 106.66(15) 4_545 . ?
O7 Eu2 O7 75.40(18) 4_545 8_455 ?
O5 Eu2 O7 81.09(13) . 8_455 ?
O7 Eu2 O1 75.25(17) 4_545 4_545 ?
O5 Eu2 O1 166.54(15) . 4_545 ?
O7 Eu2 O1 112.06(16) 8_455 4_545 ?
O7 Eu2 O6 88.06(17) 4_545 7_546 ?
O5 Eu2 O6 99.02(15) . 7_546 ?
O7 Eu2 O6 162.63(16) 8_455 7_546 ?
O1 Eu2 O6 67.58(15) 4_545 7_546 ?
O7 Eu2 O3 126.93(15) 4_545 . ?
O5 Eu2 O3 109.22(18) . . ?
O7 Eu2 O3 73.07(16) 8_455 . ?
O1 Eu2 O3 78.53(16) 4_545 . ?
O6 Eu2 O3 122.45(16) 7_546 . ?
O7 Eu2 O2 166.73(15) 4_545 7_556 ?
O5 Eu2 O2 72.62(13) . 7_556 ?
O7 Eu2 O2 117.06(16) 8_455 7_556 ?
O1 Eu2 O2 102.36(16) 4_545 7_556 ?
O6 Eu2 O2 79.07(15) 7_546 7_556 ?
O3 Eu2 O2 64.16(15) . 7_556 ?
O7 Eu2 Ta1 158.45(11) 4_545 4 ?
O5 Eu2 Ta1 81.63(13) . 4 ?
O7 Eu2 Ta1 86.62(12) 8_455 4 ?
O1 Eu2 Ta1 101.41(12) 4_545 4 ?
O6 Eu2 Ta1 110.64(12) 7_546 4 ?
O3 Eu2 Ta1 33.56(11) . 4 ?
O2 Eu2 Ta1 34.53(10) 7_556 4 ?
O7 Eu2 Na1 91.28(12) 4_545 . ?
O5 Eu2 Na1 149.74(15) . . ?
O7 Eu2 Na1 80.16(12) 8_455 . ?
O1 Eu2 Na1 41.37(12) 4_545 . ?
O6 Eu2 Na1 105.90(12) 7_546 . ?
O3 Eu2 Na1 42.16(12) . . ?
O2 Eu2 Na1 95.30(11) 7_556 . ?
Ta1 Eu2 Na1 73.76(5) 4 . ?
O7 Eu2 Ta1 77.80(12) 4_545 4_545 ?
O5 Eu2 Ta1 132.64(11) . 4_545 ?
O7 Eu2 Ta1 142.13(11) 8_455 4_545 ?
O1 Eu2 Ta1 34.05(11) 4_545 4_545 ?
O6 Eu2 Ta1 33.67(10) 7_546 4_545 ?
O3 Eu2 Ta1 103.55(11) . 4_545 ?
O2 Eu2 Ta1 92.91(11) 7_556 4_545 ?
Ta1 Eu2 Ta1 111.634(12) 4 4_545 ?
Na1 Eu2 Ta1 74.17(5) . 4_545 ?
O7 Eu2 Na1 127.30(12) 4_545 6_556 ?
O5 Eu2 Na1 82.30(6) . 6_556 ?
O7 Eu2 Na1 155.22(12) 8_455 6_556 ?
O1 Eu2 Na1 86.07(12) 4_545 6_556 ?
O6 Eu2 Na1 39.61(12) 7_546 6_556 ?
O3 Eu2 Na1 95.40(12) . 6_556 ?
O2 Eu2 Na1 39.60(11) 7_556 6_556 ?
Ta1 Eu2 Na1 72.84(5) 4 6_556 ?
Na1 Eu2 Na1 106.30(8) . 6_556 ?
Ta1 Eu2 Na1 61.13(5) 4_545 6_556 ?
O7 Eu2 Eu1 90.80(12) 4_545 8_455 ?
O5 Eu2 Eu1 41.00(7) . 8_455 ?
O7 Eu2 Eu1 40.09(11) 8_455 8_455 ?
O1 Eu2 Eu1 152.01(11) 4_545 8_455 ?
O6 Eu2 Eu1 137.24(10) 7_546 8_455 ?
O3 Eu2 Eu1 91.52(11) . 8_455 ?
O2 Eu2 Eu1 96.45(11) 7_556 8_455 ?
Ta1 Eu2 Eu1 82.646(11) 4 8_455 ?
Na1 Eu2 Eu1 116.86(5) . 8_455 ?
Ta1 Eu2 Eu1 164.629(13) 4_545 8_455 ?
Na1 Eu2 Eu1 121.17(5) 6_556 8_455 ?
O4 Ta1 O3 109.8(2) . 4_545 ?
O4 Ta1 O6 116.8(2) . 6 ?
O3 Ta1 O6 133.4(2) 4_545 6 ?
O4 Ta1 O2 100.9(2) . 6 ?
O3 Ta1 O2 85.61(19) 4_545 6 ?
O6 Ta1 O2 87.01(19) 6 6 ?
O4 Ta1 O1 101.2(2) . . ?
O3 Ta1 O1 84.61(19) 4_545 . ?
O6 Ta1 O1 85.25(19) 6 . ?
O2 Ta1 O1 157.7(2) 6 . ?
O4 Ta1 Eu1 128.49(15) . . ?
O3 Ta1 Eu1 44.63(14) 4_545 . ?
O6 Ta1 Eu1 100.47(14) 6 . ?
O2 Ta1 Eu1 116.01(14) 6 . ?
O1 Ta1 Eu1 45.60(14) . . ?
O4 Ta1 Eu2 129.22(16) . 4_545 ?
O3 Ta1 Eu2 43.45(13) 4_545 4_545 ?
O6 Ta1 Eu2 102.27(14) 6 4_545 ?
O2 Ta1 Eu2 48.01(14) 6 4_545 ?
O1 Ta1 Eu2 113.71(14) . 4_545 ?
Eu1 Ta1 Eu2 68.537(9) . 4_545 ?
O4 Ta1 Eu1 119.81(15) . 6 ?
O3 Ta1 Eu1 112.47(14) 4_545 6 ?
O6 Ta1 Eu1 42.90(13) 6 6 ?
O2 Ta1 Eu1 44.34(14) 6 6 ?
O1 Ta1 Eu1 123.26(13) . 6 ?
Eu1 Ta1 Eu1 111.693(12) . 6 ?
Eu2 Ta1 Eu1 69.555(9) 4_545 6 ?
O4 Ta1 Eu2 118.98(16) . 4 ?
O3 Ta1 Eu2 111.01(14) 4_545 4 ?
O6 Ta1 Eu2 43.16(13) 6 4 ?
O2 Ta1 Eu2 125.33(14) 6 4 ?
O1 Ta1 Eu2 42.28(13) . 4 ?
Eu1 Ta1 Eu2 66.826(9) . 4 ?
Eu2 Ta1 Eu2 111.634(12) 4_545 4 ?
Eu1 Ta1 Eu2 82.290(10) 6 4 ?
O4 Ta1 K1 56.44(15) . . ?
O3 Ta1 K1 65.92(14) 4_545 . ?
O6 Ta1 K1 143.34(14) 6 . ?
O2 Ta1 K1 128.94(14) 6 . ?
O1 Ta1 K1 63.74(14) . . ?
Eu1 Ta1 K1 72.32(3) . . ?
Eu2 Ta1 K1 107.72(3) 4_545 . ?
Eu1 Ta1 K1 172.97(3) 6 . ?
Eu2 Ta1 K1 104.72(3) 4 . ?
O4 Ta1 K1 56.99(16) . 4_545 ?
O3 Ta1 K1 66.57(15) 4_545 4_545 ?
O6 Ta1 K1 144.16(14) 6 4_545 ?
O2 Ta1 K1 62.62(14) 6 4_545 ?
O1 Ta1 K1 129.93(14) . 4_545 ?
Eu1 Ta1 K1 109.53(3) . 4_545 ?
Eu2 Ta1 K1 72.28(3) 4_545 4_545 ?
Eu1 Ta1 K1 105.76(3) 6 4_545 ?
Eu2 Ta1 K1 171.95(3) 4 4_545 ?
K1 Ta1 K1 67.23(3) . 4_545 ?
O4 Ta1 Na1 80.17(16) . 7 ?
O3 Ta1 Na1 169.97(15) 4_545 7 ?
O6 Ta1 Na1 36.62(15) 6 7 ?
O2 Ta1 Na1 93.28(14) 6 7 ?
O1 Ta1 Na1 92.90(14) . 7 ?
Eu1 Ta1 Na1 128.57(5) . 7 ?
Eu2 Ta1 Na1 130.56(5) 4_545 7 ?
Eu1 Ta1 Na1 61.03(5) 6 7 ?
Eu2 Ta1 Na1 61.76(5) 4 7 ?
K1 Ta1 Na1 121.52(5) . 7 ?
K1 Ta1 Na1 121.60(5) 4_545 7 ?
O4 K1 O4 72.24(17) 4_545 6_556 ?
O4 K1 O4 97.33(16) 4_545 . ?
O4 K1 O4 162.36(16) 6_556 . ?
O4 K1 O4 162.5(2) 4_545 4 ?
O4 K1 O4 98.77(14) 6_556 4 ?
O4 K1 O4 94.79(16) . 4 ?
O4 K1 O2 104.99(14) 4_545 7_556 ?
O4 K1 O2 76.16(14) 6_556 7_556 ?
O4 K1 O2 120.94(14) . 7_556 ?
O4 K1 O2 57.78(13) 4 7_556 ?
O4 K1 O2 110.97(15) 4_545 . ?
O4 K1 O2 58.47(14) 6_556 . ?
O4 K1 O2 115.29(14) . . ?
O4 K1 O2 74.59(14) 4 . ?
O2 K1 O2 106.32(12) 7_556 . ?
O4 K1 O1 122.45(15) 4_545 . ?
O4 K1 O1 114.78(15) 6_556 . ?
O4 K1 O1 58.27(14) . . ?
O4 K1 O1 74.76(14) 4 . ?
O2 K1 O1 132.53(14) 7_556 . ?
O2 K1 O1 57.35(12) . . ?
O4 K1 O3 73.43(14) 4_545 4_545 ?
O4 K1 O3 102.27(14) 6_556 4_545 ?
O4 K1 O3 60.54(13) . 4_545 ?
O4 K1 O3 123.74(14) 4 4_545 ?
O2 K1 O3 178.11(13) 7_556 4_545 ?
O2 K1 O3 73.51(13) . 4_545 ?
O1 K1 O3 49.02(12) . 4_545 ?
O4 K1 O3 112.53(15) 4_545 . ?
O4 K1 O3 124.98(14) 6_556 . ?
O4 K1 O3 71.85(13) . . ?
O4 K1 O3 59.80(13) 4 . ?
O2 K1 O3 49.10(12) 7_556 . ?
O2 K1 O3 134.39(13) . . ?
O1 K1 O3 107.32(13) . . ?
O3 K1 O3 132.34(8) 4_545 . ?
O4 K1 O1 57.55(14) 4_545 4_545 ?
O4 K1 O1 110.41(14) 6_556 4_545 ?
O4 K1 O1 73.42(13) . 4_545 ?
O4 K1 O1 114.81(14) 4 4_545 ?
O2 K1 O1 74.30(13) 7_556 4_545 ?
O2 K1 O1 167.45(13) . 4_545 ?
O1 K1 O1 131.59(8) . 4_545 ?
O3 K1 O1 105.45(13) 4_545 4_545 ?
O3 K1 O1 55.56(12) . 4_545 ?
O4 K1 Na1 150.15(13) 4_545 4 ?
O4 K1 Na1 92.78(12) 6_556 4 ?
O4 K1 Na1 89.79(12) . 4 ?
O4 K1 Na1 41.92(11) 4 4 ?
O2 K1 Na1 95.82(11) 7_556 4 ?
O2 K1 Na1 41.23(10) . 4 ?
O1 K1 Na1 40.63(10) . 4 ?
O3 K1 Na1 85.27(11) 4_545 4 ?
O3 K1 Na1 97.25(11) . 4 ?
O1 K1 Na1 151.10(11) 4_545 4 ?
O4 K1 Na1 72.92(12) 4_545 6_556 ?
O4 K1 Na1 41.80(12) 6_556 6_556 ?
O4 K1 Na1 149.79(13) . 6_556 ?
O4 K1 Na1 90.35(11) 4 6_556 ?
O2 K1 Na1 40.99(10) 7_556 6_556 ?
O2 K1 Na1 94.78(10) . 6_556 ?
O1 K1 Na1 150.77(11) . 6_556 ?
O3 K1 Na1 137.14(11) 4_545 6_556 ?
O3 K1 Na1 85.37(10) . 6_556 ?
O1 K1 Na1 77.41(10) 4_545 6_556 ?
Na1 K1 Na1 113.09(7) 4 6_556 ?
O1 Na1 O4 107.6(2) 4_545 . ?
O1 Na1 O2 82.22(19) 4_545 4_545 ?
O4 Na1 O2 106.0(2) . 4_545 ?
O1 Na1 O3 82.90(19) 4_545 . ?
O4 Na1 O3 103.6(2) . . ?
O2 Na1 O3 149.7(2) 4_545 . ?
O1 Na1 O6 131.7(2) 4_545 4 ?
O4 Na1 O6 120.6(2) . 4 ?
O2 Na1 O6 86.42(19) 4_545 4 ?
O3 Na1 O6 84.02(18) . 4 ?
O1 Na1 K1 64.11(14) 4_545 4_545 ?
O4 Na1 K1 58.39(15) . 4_545 ?
O2 Na1 K1 63.62(14) 4_545 4_545 ?
O3 Na1 K1 130.57(16) . 4_545 ?
O6 Na1 K1 145.42(15) 4 4_545 ?
O1 Na1 K1 128.56(16) 4_545 6 ?
O4 Na1 K1 55.26(14) . 6 ?
O2 Na1 K1 62.50(14) 4_545 6 ?
O3 Na1 K1 144.30(17) . 6 ?
O6 Na1 K1 84.58(13) 4 6 ?
K1 Na1 K1 66.91(7) 4_545 6 ?
O1 Na1 Eu2 43.66(13) 4_545 . ?
O4 Na1 Eu2 127.85(16) . . ?
O2 Na1 Eu2 109.27(15) 4_545 . ?
O3 Na1 Eu2 44.66(13) . . ?
O6 Na1 Eu2 98.89(14) 4 . ?
K1 Na1 Eu2 106.79(8) 4_545 . ?
K1 Na1 Eu2 171.02(10) 6 . ?
O1 Na1 K1 65.06(14) 4_545 . ?
O4 Na1 K1 55.66(14) . . ?
O2 Na1 K1 130.06(16) 4_545 . ?
O3 Na1 K1 64.59(14) . . ?
O6 Na1 K1 143.51(16) 4 . ?
K1 Na1 K1 68.30(6) 4_545 . ?
K1 Na1 K1 109.74(10) 6 . ?
Eu2 Na1 K1 72.25(6) . . ?
O1 Na1 Eu1 44.03(13) 4_545 4_545 ?
O4 Na1 Eu1 130.33(17) . 4_545 ?
O2 Na1 Eu1 44.24(13) 4_545 4_545 ?
O3 Na1 Eu1 109.36(15) . 4_545 ?
O6 Na1 Eu1 99.20(14) 4 4_545 ?
K1 Na1 Eu1 71.95(6) 4_545 4_545 ?
K1 Na1 Eu1 105.81(8) 6 4_545 ?
Eu2 Na1 Eu1 65.54(5) . 4_545 ?
K1 Na1 Eu1 108.15(8) . 4_545 ?
O1 Na1 K1 129.39(16) 4_545 4 ?
O4 Na1 K1 52.88(14) . 4 ?
O2 Na1 K1 143.87(16) 4_545 4 ?
O3 Na1 K1 62.97(14) . 4 ?
O6 Na1 K1 83.01(14) 4 4 ?
K1 Na1 K1 110.54(9) 4_545 4 ?
K1 Na1 K1 82.12(8) 6 4 ?
Eu2 Na1 K1 106.46(8) . 4 ?
K1 Na1 K1 66.79(6) . 4 ?
Eu1 Na1 K1 171.89(9) 4_545 4 ?
O1 Na1 Eu1 109.57(15) 4_545 4 ?
O4 Na1 Eu1 122.48(16) . 4 ?
O2 Na1 Eu1 121.04(16) 4_545 4 ?
O3 Na1 Eu1 42.23(13) . 4 ?
O6 Na1 Eu1 41.90(12) 4 4 ?
K1 Na1 Eu1 172.36(9) 4_545 4 ?
K1 Na1 Eu1 120.29(9) 6 4 ?
Eu2 Na1 Eu1 66.36(5) . 4 ?
K1 Na1 Eu1 105.52(8) . 4 ?
Eu1 Na1 Eu1 106.84(8) 4_545 4 ?
K1 Na1 Eu1 69.61(6) 4 4 ?
Ta1 O1 Na1 153.2(3) . 4 ?
Ta1 O1 Eu2 103.67(18) . 4 ?
Na1 O1 Eu2 94.97(19) 4 4 ?
Ta1 O1 Eu1 99.06(19) . . ?
Na1 O1 Eu1 95.63(18) 4 . ?
Eu2 O1 Eu1 102.16(18) 4 . ?
Ta1 O1 K1 81.92(16) . . ?
Na1 O1 K1 75.27(15) 4 . ?
Eu2 O1 K1 163.8(2) 4 . ?
Eu1 O1 K1 91.78(14) . . ?
Ta1 O1 K1 84.69(16) . 4 ?
Na1 O1 K1 75.65(15) 4 4 ?
Eu2 O1 K1 91.25(15) 4 4 ?
Eu1 O1 K1 164.70(18) . 4 ?
K1 O1 K1 73.97(11) . 4 ?
Ta1 O2 Na1 156.5(3) 6_556 4 ?
Ta1 O2 Eu1 101.7(2) 6_556 . ?
Na1 O2 Eu1 94.71(17) 4 . ?
Ta1 O2 Eu2 97.46(18) 6_556 7_556 ?
Na1 O2 Eu2 95.23(18) 4 7_556 ?
Eu1 O2 Eu2 102.41(17) . 7_556 ?
Ta1 O2 K1 83.53(16) 6_556 7_556 ?
Na1 O2 K1 76.52(15) 4 7_556 ?
Eu1 O2 K1 164.6(2) . 7_556 ?
Eu2 O2 K1 91.12(14) 7_556 7_556 ?
Ta1 O2 K1 87.52(17) 6_556 . ?
Na1 O2 K1 75.14(15) 4 . ?
Eu1 O2 K1 91.94(14) . . ?
Eu2 O2 K1 163.4(2) 7_556 . ?
K1 O2 K1 73.68(12) 7_556 . ?
Ta1 O3 Na1 150.9(3) 4 . ?
Ta1 O3 Eu2 102.99(19) 4 . ?
Na1 O3 Eu2 93.19(18) . . ?
Ta1 O3 Eu1 101.0(2) 4 4 ?
Na1 O3 Eu1 97.89(18) . 4 ?
Eu2 O3 Eu1 104.80(18) . 4 ?
Ta1 O3 K1 80.60(16) 4 4 ?
Na1 O3 K1 77.29(15) . 4 ?
Eu2 O3 K1 163.0(2) . 4 ?
Eu1 O3 K1 90.63(14) 4 4 ?
Ta1 O3 K1 80.18(15) 4 . ?
Na1 O3 K1 75.52(15) . . ?
Eu2 O3 K1 90.83(14) . . ?
Eu1 O3 K1 163.47(19) 4 . ?
K1 O3 K1 73.22(11) 4 . ?
Ta1 O4 Na1 170.2(3) . . ?
Ta1 O4 K1 101.6(2) . 4 ?
Na1 O4 K1 86.49(18) . 4 ?
Ta1 O4 K1 99.6(2) . 6 ?
Na1 O4 K1 82.94(17) . 6 ?
K1 O4 K1 107.76(17) 4 6 ?
Ta1 O4 K1 91.67(19) . . ?
Na1 O4 K1 83.43(17) . . ?
K1 O4 K1 84.96(14) 4 . ?
K1 O4 K1 160.7(2) 6 . ?
Ta1 O4 K1 91.28(19) . 4_545 ?
Na1 O4 K1 79.69(17) . 4_545 ?
K1 O4 K1 162.5(2) 4 4_545 ?
K1 O4 K1 81.23(14) 6 4_545 ?
K1 O4 K1 82.91(14) . 4_545 ?
Eu2 O5 Eu2 120.3(3) . 2 ?
Eu2 O5 Eu1 98.673(11) . 8_455 ?
Eu2 O5 Eu1 110.609(12) 2 8_455 ?
Eu2 O5 Eu1 110.610(12) . 7_556 ?
Eu2 O5 Eu1 98.672(11) 2 7_556 ?
Eu1 O5 Eu1 119.4(3) 8_455 7_556 ?
Ta1 O6 Na1 113.3(2) 6_556 4_545 ?
Ta1 O6 Eu1 103.45(19) 6_556 . ?
Na1 O6 Eu1 97.82(18) 4_545 . ?
Ta1 O6 Eu2 103.17(18) 6_556 7_546 ?
Na1 O6 Eu2 98.98(18) 4_545 7_546 ?
Eu1 O6 Eu2 139.5(2) . 7_546 ?
Eu2 O7 Eu1 130.1(2) 4 5_656 ?
Eu2 O7 Eu1 105.94(18) 4 . ?
Eu1 O7 Eu1 104.26(18) 5_656 . ?
Eu2 O7 Eu2 104.60(18) 4 8_556 ?
Eu1 O7 Eu2 108.42(19) 5_656 8_556 ?
Eu1 O7 Eu2 99.59(17) . 8_556 ?

loop_
_geom_bond_atom_site_label_1
_geom_bond_atom_site_label_2
_geom_bond_distance
_geom_bond_site_symmetry_2
_geom_bond_publ_flag
Eu1 O7 2.349(5) 5_656 ?
Eu1 O7 2.351(5) . ?
Eu1 O5 2.389(3) 7_556 ?
Eu1 O6 2.397(4) . ?
Eu1 O3 2.413(5) 4_545 ?
Eu1 O1 2.439(5) . ?
Eu1 O2 2.445(5) . ?
Eu1 Ta1 3.3713(4) . ?
Eu1 Ta1 3.4247(4) 6_556 ?
Eu1 Na1 3.492(3) 4 ?
Eu1 Na1 3.556(3) 4_545 ?
Eu1 Eu2 3.5994(5) 8_556 ?
Eu2 O7 2.339(5) 4_545 ?
Eu2 O5 2.356(3) . ?
Eu2 O7 2.362(5) 8_455 ?
Eu2 O1 2.373(5) 4_545 ?
Eu2 O6 2.407(5) 7_546 ?
Eu2 O3 2.410(5) . ?
Eu2 O2 2.560(5) 7_556 ?
Eu2 Ta1 3.4151(4) 4 ?
Eu2 Na1 3.424(3) . ?
Eu2 Ta1 3.4269(4) 4_545 ?
Eu2 Na1 3.595(3) 6_556 ?
Eu2 Eu1 3.5994(5) 8_455 ?
Ta1 O4 1.831(5) . ?
Ta1 O3 1.937(5) 4_545 ?
Ta1 O6 1.951(4) 6 ?
Ta1 O2 1.952(4) 6 ?
Ta1 O1 1.975(5) . ?
Ta1 Eu2 3.4151(4) 4_545 ?
Ta1 Eu1 3.4247(4) 6 ?
Ta1 Eu2 3.4269(4) 4 ?
Ta1 K1 3.4651(17) . ?
Ta1 K1 3.4818(17) 4_545 ?
Ta1 Na1 3.573(3) 7 ?
K1 O4 2.806(5) 4_545 ?
K1 O4 2.825(5) 6_556 ?
K1 O4 2.889(5) . ?
K1 O4 2.921(5) 4 ?
K1 O2 3.112(5) 7_556 ?
K1 O2 3.127(5) . ?
K1 O1 3.139(5) . ?
K1 O3 3.207(5) 4_545 ?
K1 O3 3.242(5) . ?
K1 O1 3.253(5) 4_545 ?
K1 Na1 3.374(3) 4 ?
K1 Na1 3.412(3) 6_556 ?
Na1 O1 2.272(5) 4_545 ?
Na1 O4 2.291(6) . ?
Na1 O2 2.301(5) 4_545 ?
Na1 O3 2.302(5) . ?
Na1 O6 2.320(5) 4 ?
Na1 K1 3.374(3) 4_545 ?
Na1 K1 3.411(3) 6 ?
Na1 Eu1 3.492(3) 4_545 ?
Na1 K1 3.512(3) 4 ?
Na1 Eu1 3.556(3) 4 ?
O1 Na1 2.272(5) 4 ?
O1 Eu2 2.373(5) 4 ?
O1 K1 3.253(5) 4 ?
O2 Ta1 1.952(4) 6_556 ?
O2 Na1 2.301(5) 4 ?
O2 Eu2 2.560(5) 7_556 ?
O2 K1 3.112(5) 7_556 ?
O3 Ta1 1.937(5) 4 ?
O3 Eu1 2.413(5) 4 ?
O3 K1 3.207(5) 4 ?
O4 K1 2.806(5) 4 ?
O4 K1 2.825(5) 6 ?
O4 K1 2.921(5) 4_545 ?
O5 Eu2 2.356(3) 2 ?
O5 Eu1 2.389(3) 8_455 ?
O5 Eu1 2.389(3) 7_556 ?
O6 Ta1 1.951(4) 6_556 ?
O6 Na1 2.320(5) 4_545 ?
O6 Eu2 2.408(5) 7_546 ?
O7 Eu2 2.339(5) 4 ?
O7 Eu1 2.349(5) 5_656 ?
O7 Eu2 2.362(5) 8_556 ?
